data_4003391
loop_
_publ_author_name
'Shao, Zhichao'
'Huang, Chao'
'Dang, Jian'
'Wu, Qiong'
'Liu, Yeye'
'Ding, Jie'
'Hou, Hongwei'

_publ_section_title
;
 Modulation of Magnetic Behavior and Hg2+ Removal by Solvent-Assisted
 Linker Exchange Based on a Water-Stable 3D MOF
;
_journal_issue 21
_journal_name_full 'Chemistry of Materials'
_journal_page_first 7979
_journal_paper_doi 10.1021/acs.chemmater.8b03621
_journal_volume 30
_journal_year 2018
_chemical_formula_moiety 'C19 H29 N4 Ni1.50 O14'
_chemical_formula_sum 'C19 H29 N4 Ni1.5 O14'
_chemical_formula_weight 625.53
_space_group_IT_number 15
_space_group_name_Hall '-C 2yc'
_space_group_name_H-M_alt 'C 1 2/c 1'
_symmetry_cell_setting monoclinic
_symmetry_space_group_name_H-M 'C 1 2/c 1'
_atom_sites_solution_hydrogens geom
_atom_sites_solution_primary direct
_atom_sites_solution_secondary difmap
_audit_creation_method SHELXL-97
_cell_angle_alpha 90.00
_cell_angle_beta 129.4620(10)
_cell_angle_gamma 90.00
_cell_formula_units_Z 8
_cell_length_a 29.0062(14)
_cell_length_b 10.0042(5)
_cell_length_c 22.0701(11)
_cell_measurement_reflns_used 9903
_cell_measurement_temperature 273(2)
_cell_measurement_theta_max 27.54
_cell_measurement_theta_min 2.64
_cell_volume 4944.5(4)
_computing_structure_refinement 'SHELXL-97 (Sheldrick, 1997)'
_computing_structure_solution 'SHELXS-97 (Sheldrick, 1990)'
_diffrn_ambient_temperature 273(2)
_diffrn_measured_fraction_theta_full 0.995
_diffrn_measured_fraction_theta_max 0.995
_diffrn_measurement_device_type 'Bruker D8 VENTURE PHOTON'
_diffrn_measurement_method '\f and \w scans'
_diffrn_radiation_monochromator graphite
_diffrn_radiation_source 'fine-focus sealed tube'
_diffrn_radiation_type MoK\a
_diffrn_radiation_wavelength 0.71073
_diffrn_reflns_av_R_equivalents 0.0633
_diffrn_reflns_av_sigmaI/netI 0.0402
_diffrn_reflns_limit_h_max 37
_diffrn_reflns_limit_h_min -37
_diffrn_reflns_limit_k_max 12
_diffrn_reflns_limit_k_min -12
_diffrn_reflns_limit_l_max 28
_diffrn_reflns_limit_l_min -27
_diffrn_reflns_number 44736
_diffrn_reflns_theta_full 27.56
_diffrn_reflns_theta_max 27.56
_diffrn_reflns_theta_min 2.23
_exptl_absorpt_coefficient_mu 1.234
_exptl_absorpt_correction_T_max 0.9006
_exptl_absorpt_correction_T_min 0.8735
_exptl_absorpt_correction_type multi-scan
_exptl_absorpt_process_details 'SADABS(Bruker 2000)'
_exptl_crystal_colour yellow
_exptl_crystal_density_diffrn 1.681
_exptl_crystal_density_method 'not measured'
_exptl_crystal_description Block
_exptl_crystal_F_000 2600
_exptl_crystal_size_max 0.13
_exptl_crystal_size_mid 0.12
_exptl_crystal_size_min 0.10
_refine_diff_density_max 3.055
_refine_diff_density_min -1.457
_refine_diff_density_rms 0.223
_refine_ls_extinction_method none
_refine_ls_goodness_of_fit_ref 1.029
_refine_ls_hydrogen_treatment mixed
_refine_ls_matrix_type full
_refine_ls_number_parameters 347
_refine_ls_number_reflns 5677
_refine_ls_number_restraints 95
_refine_ls_restrained_S_all 1.041
_refine_ls_R_factor_all 0.1168
_refine_ls_R_factor_gt 0.0934
_refine_ls_shift/su_max 0.001
_refine_ls_shift/su_mean 0.000
_refine_ls_structure_factor_coef Fsqd
_refine_ls_weighting_details 'calc w=1/[\s^2^(Fo^2^)+(0.1979P)^2^+64.7725P] where P=(Fo^2^+2Fc^2^)/3'
_refine_ls_weighting_scheme calc
_refine_ls_wR_factor_gt 0.2752
_refine_ls_wR_factor_ref 0.3032
_reflns_number_gt 4318
_reflns_number_total 5677
_reflns_threshold_expression >2sigma(I)
_cod_data_source_file cm8b03621_si_005.cif
_cod_data_source_block mo_180623f_0m_a
_cod_depositor_comments
;
The following automatic conversions were performed:

data item '_symmetry_cell_setting' value 'Monoclinic' was changed to
'monoclinic' in accordance with the
/home/saulius/struct/COD-crude-data/automatic-downloads/DataCite-retrospective/ACS/depositions/lib/dictionaries/cif_core.dic
dictionary named 'cif_core.dic' version 2.4.2 last updated on
2011-04-26.

Automatic conversion script
Id: cif_fix_values 6909 2019-04-08 15:41:33Z antanas 
;
_cod_original_sg_symbol_H-M 'C2/c  '
_cod_original_formula_sum 'C19 H29 N4 Ni1.50 O14'
_cod_database_code 4003391

loop_
_symmetry_equiv_pos_as_xyz
'x, y, z'
'-x, y, -z+1/2'
'x+1/2, y+1/2, z'
'-x+1/2, y+1/2, -z+1/2'
'-x, -y, -z'
'x, -y, z-1/2'
'-x+1/2, -y+1/2, -z'
'x+1/2, -y+1/2, z-1/2'

loop_
_atom_site_label
_atom_site_type_symbol
_atom_site_fract_x
_atom_site_fract_y
_atom_site_fract_z
_atom_site_U_iso_or_equiv
_atom_site_adp_type
_atom_site_occupancy
_atom_site_symmetry_multiplicity
_atom_site_calc_flag
_atom_site_refinement_flags
Ni01 Ni 0.5000 0.5000 0.5000 0.0187(3) Uani 1 2 d S
O1 O 0.4951(4) 0.8871(9) 0.4146(7) 0.091(3) Uani 1 1 d GU
H1A H 0.4989 0.8148 0.4375 0.137 Uiso 1 1 d G
H1B H 0.5182 0.8778 0.4037 0.137 Uiso 1 1 d G
Ni02 Ni 0.34803(3) 0.90358(7) 0.42362(4) 0.0214(3) Uani 1 1 d .
C2 C 0.3536(5) 0.7104(10) 0.5297(6) 0.0613(18) Uani 1 1 d U
H2 H 0.3318 0.6574 0.4849 0.074 Uiso 1 1 calc R
O003 O 0.33899(19) 0.7250(4) 0.3752(3) 0.0285(10) Uani 1 1 d .
O004 O 0.3344(2) 0.0278(4) 0.3371(3) 0.0282(10) Uani 1 1 d .
O005 O 0.45322(18) 0.3520(4) 0.5082(2) 0.0257(9) Uani 1 1 d .
O006 O 0.42942(18) 0.6326(4) 0.4501(3) 0.0258(9) Uani 1 1 d .
O007 O 0.3500(2) 0.1152(4) 0.4399(3) 0.0314(10) Uani 1 1 d .
O008 O 0.3793(2) 0.3966(6) 0.5103(3) 0.0413(13) Uani 1 1 d .
N9 N 0.4689(2) 0.5734(6) 0.8903(3) 0.0263(11) Uani 1 1 d .
N0A N 0.2463(2) 0.3983(5) 0.1388(3) 0.0244(11) Uani 1 1 d .
H0AA H 0.2543 0.3266 0.1222 0.029 Uiso 1 1 calc R
H0AB H 0.2562 0.4714 0.1256 0.029 Uiso 1 1 calc R
O00B O 0.4388(2) 0.9106(6) 0.4817(4) 0.0503(16) Uani 1 1 d .
H00A H 0.4478 0.9842 0.4702 0.075 Uiso 1 1 d R
H00B H 0.4492 0.8485 0.4645 0.075 Uiso 1 1 d R
N00C N 0.3663(3) 0.8295(6) 0.5241(4) 0.0374(12) Uani 1 1 d U
C00D C 0.2837(2) 0.3927(6) 0.2220(3) 0.0210(11) Uani 1 1 d .
C00E C 0.3455(3) 0.5017(5) 0.3484(3) 0.0197(11) Uani 1 1 d .
C00F C 0.3294(2) 0.2647(5) 0.3403(3) 0.0198(11) Uani 1 1 d .
C0G C 0.2944(2) 0.2724(6) 0.2594(3) 0.0218(11) Uani 1 1 d .
H0G H 0.2778 0.1947 0.2297 0.026 Uiso 1 1 calc R
C0H C 0.3085(3) 0.5091(5) 0.2667(3) 0.0214(12) Uani 1 1 d .
H0H H 0.3003 0.5915 0.2422 0.026 Uiso 1 1 calc R
C0I C 0.3563(2) 0.3800(6) 0.3866(3) 0.0204(11) Uani 1 1 d .
C00J C 0.3988(3) 0.3758(6) 0.4757(4) 0.0238(12) Uani 1 1 d .
C00K C 0.3391(3) 0.1296(6) 0.3756(4) 0.0252(13) Uani 1 1 d .
C00L C 0.3739(2) 0.6287(6) 0.3949(3) 0.0201(11) Uani 1 1 d .
C0M C 0.4564(3) 0.7042(7) 0.8729(4) 0.0291(13) Uani 1 1 d .
H0M H 0.4633 0.7610 0.9113 0.035 Uiso 1 1 calc R
C00N C 0.4338(3) 0.7587(7) 0.8015(4) 0.0338(15) Uani 1 1 d .
C00O C 0.4239(3) 0.6765(8) 0.7436(4) 0.0370(16) Uani 1 1 d .
C00P C 0.4024(4) 0.7301(9) 0.6667(5) 0.0455(16) Uani 1 1 d U
C00R C 0.4591(4) 0.4939(8) 0.8352(4) 0.047(2) Uani 1 1 d .
H00R H 0.4672 0.4032 0.8460 0.056 Uiso 1 1 calc R
C00S C 0.4371(5) 0.5410(9) 0.7616(4) 0.053(2) Uani 1 1 d .
H00S H 0.4312 0.4821 0.7246 0.064 Uiso 1 1 calc R
C00T C 0.4023(6) 0.9040(12) 0.5881(7) 0.080(4) Uani 1 1 d .
H00T H 0.4155 0.9866 0.5850 0.096 Uiso 1 1 calc R
C00V C 0.4203(6) 0.8576(14) 0.6599(6) 0.079(3) Uani 1 1 d .
H00V H 0.4446 0.9113 0.7042 0.094 Uiso 1 1 calc R
C00W C 0.3706(5) 0.6555(11) 0.5989(6) 0.0635(18) Uani 1 1 d U
H00W H 0.3603 0.5677 0.5994 0.076 Uiso 1 1 calc R
O20 O 0.4421(9) 0.254(3) 0.6565(14) 0.311(14) Uani 1 1 d GU
O22 O 0.318(3) 0.122(9) 0.090(3) 0.81(6) Uani 1 1 d GU
H22A H 0.3324 0.1741 0.0755 1.212 Uiso 1 1 d G
H22B H 0.2813 0.1416 0.0653 1.212 Uiso 1 1 d G
O21 O 0.2610(8) 0.3950(19) 0.4426(11) 0.194(7) Uani 1 1 d GU
H21A H 0.2381 0.4084 0.4536 0.291 Uiso 1 1 d G
H21B H 0.2911 0.4445 0.4745 0.291 Uiso 1 1 d G
N10 N 0.4150(17) 0.872(4) 0.791(2) 0.313(19) Uani 1 1 d U
H10A H 0.4164 0.9113 0.8265 0.375 Uiso 1 1 calc R
H10B H 0.4002 0.9121 0.7475 0.375 Uiso 1 1 calc R
O23 O 0.1893(11) 0.386(3) 0.2874(11) 0.261(11) Uani 1 1 d GU
O24 O 0.2639(11) 0.358(4) 0.5810(12) 0.368(19) Uani 1 1 d GU
H24A H 0.2786 0.3232 0.5614 0.552 Uiso 1 1 d G
H24B H 0.2261 0.3622 0.5460 0.552 Uiso 1 1 d G
O2 O 0.4257(10) 0.163(3) 0.7517(11) 0.299(14) Uani 1 1 d GU
H2A H 0.4061 0.2195 0.7144 0.449 Uiso 1 1 d G
H2B H 0.4052 0.1537 0.7667 0.449 Uiso 1 1 d G

loop_
_atom_site_aniso_label
_atom_site_aniso_U_11
_atom_site_aniso_U_22
_atom_site_aniso_U_33
_atom_site_aniso_U_23
_atom_site_aniso_U_13
_atom_site_aniso_U_12
Ni01 0.0156(5) 0.0188(5) 0.0106(5) -0.0018(4) 0.0030(4) 0.0012(4)
O1 0.079(4) 0.074(4) 0.089(5) 0.009(3) 0.038(3) 0.001(3)
Ni02 0.0220(4) 0.0146(4) 0.0141(4) 0.0017(3) 0.0051(3) 0.0002(3)
C2 0.073(3) 0.048(3) 0.044(2) 0.002(2) 0.028(2) -0.004(3)
O003 0.022(2) 0.019(2) 0.025(2) -0.0011(17) 0.0063(19) 0.0052(17)
O004 0.036(2) 0.018(2) 0.023(2) 0.0014(17) 0.015(2) 0.0025(18)
O005 0.021(2) 0.027(2) 0.015(2) 0.0042(17) 0.0048(17) -0.0016(17)
O006 0.0177(19) 0.019(2) 0.023(2) -0.0050(17) 0.0043(17) 0.0011(16)
O007 0.042(3) 0.020(2) 0.018(2) 0.0017(17) 0.012(2) -0.0029(19)
O008 0.040(3) 0.051(3) 0.033(3) -0.006(2) 0.023(3) 0.001(2)
N9 0.020(2) 0.031(3) 0.016(2) 0.006(2) 0.006(2) 0.001(2)
N0A 0.021(2) 0.028(3) 0.016(2) -0.0003(19) 0.008(2) -0.004(2)
O00B 0.026(3) 0.040(3) 0.059(4) 0.013(3) 0.014(3) -0.002(2)
N00C 0.049(3) 0.030(2) 0.025(2) -0.0004(19) 0.020(2) 0.004(2)
C00D 0.015(2) 0.023(3) 0.015(3) 0.002(2) 0.004(2) 0.000(2)
C00E 0.017(2) 0.016(3) 0.015(3) 0.001(2) 0.004(2) 0.001(2)
C00F 0.019(3) 0.014(3) 0.017(3) 0.001(2) 0.007(2) -0.001(2)
C0G 0.020(3) 0.018(3) 0.015(3) -0.003(2) 0.005(2) -0.003(2)
C0H 0.019(3) 0.013(3) 0.017(3) 0.003(2) 0.005(2) 0.001(2)
C0I 0.014(2) 0.017(3) 0.019(3) 0.000(2) 0.005(2) 0.001(2)
C00J 0.024(3) 0.016(3) 0.021(3) -0.001(2) 0.009(2) -0.003(2)
C00K 0.023(3) 0.014(3) 0.020(3) -0.001(2) 0.005(2) -0.003(2)
C00L 0.019(3) 0.014(2) 0.016(3) 0.002(2) 0.005(2) 0.003(2)
C0M 0.032(3) 0.027(3) 0.021(3) 0.000(2) 0.013(3) -0.005(3)
C00N 0.040(4) 0.030(3) 0.022(3) 0.006(3) 0.015(3) 0.001(3)
C00O 0.041(4) 0.038(4) 0.022(3) 0.007(3) 0.015(3) 0.007(3)
C00P 0.058(3) 0.042(3) 0.037(3) 0.005(2) 0.031(2) 0.003(3)
C00R 0.063(5) 0.034(4) 0.022(3) 0.008(3) 0.017(4) 0.014(3)
C00S 0.085(7) 0.042(4) 0.019(3) 0.009(3) 0.027(4) 0.022(4)
C00T 0.079(8) 0.057(7) 0.061(7) 0.015(5) 0.024(6) -0.010(5)
C00V 0.082(8) 0.091(9) 0.038(5) 0.004(6) 0.026(5) -0.009(7)
C00W 0.077(3) 0.052(3) 0.047(3) 0.003(2) 0.033(2) -0.003(3)
O20 0.316(15) 0.314(15) 0.307(15) 0.002(5) 0.200(10) 0.000(5)
O22 0.81(6) 0.81(6) 0.81(6) 0.000(5) 0.51(4) 0.000(5)
O21 0.188(9) 0.202(9) 0.199(9) -0.003(5) 0.126(6) 0.003(5)
N10 0.31(2) 0.31(2) 0.31(2) 0.001(5) 0.199(13) 0.000(5)
O23 0.263(12) 0.266(13) 0.259(12) 0.005(5) 0.168(8) -0.003(5)
O24 0.369(19) 0.369(19) 0.369(19) -0.007(5) 0.236(13) 0.004(5)
O2 0.298(15) 0.295(15) 0.296(15) 0.000(5) 0.185(10) -0.003(5)

loop_
_atom_type_symbol
_atom_type_description
_atom_type_scat_dispersion_real
_atom_type_scat_dispersion_imag
_atom_type_scat_source
C C 0.0033 0.0016 'International Tables Vol C Tables 4.2.6.8 and 6.1.1.4'
H H 0.0000 0.0000 'International Tables Vol C Tables 4.2.6.8 and 6.1.1.4'
N N 0.0061 0.0033 'International Tables Vol C Tables 4.2.6.8 and 6.1.1.4'
Ni Ni 0.3393 1.1124 'International Tables Vol C Tables 4.2.6.8 and 6.1.1.4'
O O 0.0106 0.0060 'International Tables Vol C Tables 4.2.6.8 and 6.1.1.4'

loop_
_geom_angle_atom_site_label_1
_geom_angle_atom_site_label_2
_geom_angle_atom_site_label_3
_geom_angle
_geom_angle_site_symmetry_1
_geom_angle_site_symmetry_3
O006 Ni01 O006 180.0(3) 5_666 .
O006 Ni01 O005 91.32(17) 5_666 5_666
O006 Ni01 O005 88.68(17) . 5_666
O006 Ni01 O005 88.68(17) 5_666 .
O006 Ni01 O005 91.32(17) . .
O005 Ni01 O005 180.0(2) 5_666 .
O006 Ni01 N9 86.82(19) 5_666 6_565
O006 Ni01 N9 93.18(19) . 6_565
O005 Ni01 N9 88.6(2) 5_666 6_565
O005 Ni01 N9 91.4(2) . 6_565
O006 Ni01 N9 93.18(19) 5_666 2_656
O006 Ni01 N9 86.82(19) . 2_656
O005 Ni01 N9 91.4(2) 5_666 2_656
O005 Ni01 N9 88.6(2) . 2_656
N9 Ni01 N9 180.0(3) 6_565 2_656
H1A O1 H1B 104.5 . .
O003 Ni02 N00C 96.3(2) . .
O003 Ni02 O00B 92.5(2) . .
N00C Ni02 O00B 89.4(3) . .
O003 Ni02 O004 99.06(18) . 1_565
N00C Ni02 O004 164.6(2) . 1_565
O00B Ni02 O004 88.5(2) . 1_565
O003 Ni02 O007 161.35(19) . 1_565
N00C Ni02 O007 102.3(2) . 1_565
O00B Ni02 O007 88.5(2) . 1_565
O004 Ni02 O007 62.34(18) 1_565 1_565
O003 Ni02 N0A 87.38(19) . 4
N00C Ni02 N0A 91.9(2) . 4
O00B Ni02 N0A 178.7(2) . 4
O004 Ni02 N0A 90.24(19) 1_565 4
O007 Ni02 N0A 91.1(2) 1_565 4
O003 Ni02 C00K 130.6(2) . 1_565
N00C Ni02 C00K 133.2(2) . 1_565
O00B Ni02 C00K 88.8(2) . 1_565
O004 Ni02 C00K 31.5(2) 1_565 1_565
O007 Ni02 C00K 30.8(2) 1_565 1_565
N0A Ni02 C00K 90.2(2) 4 1_565
N00C C2 C00W 123.7(9) . .
N00C C2 H2 118.1 . .
C00W C2 H2 118.1 . .
C00L O003 Ni02 133.8(4) . .
C00K O004 Ni02 89.4(4) . 1_545
C00J O005 Ni01 117.3(4) . .
C00L O006 Ni01 135.9(4) . .
C00K O007 Ni02 87.9(4) . 1_545
C00R N9 C0M 117.4(6) . .
C00R N9 Ni01 122.1(5) . 2_656
C0M N9 Ni01 120.5(4) . 2_656
C00D N0A Ni02 116.6(4) . 4_545
C00D N0A H0AA 108.1 . .
Ni02 N0A H0AA 108.1 4_545 .
C00D N0A H0AB 108.1 . .
Ni02 N0A H0AB 108.1 4_545 .
H0AA N0A H0AB 107.3 . .
Ni02 O00B H00A 110.4 . .
Ni02 O00B H00B 111.1 . .
H00A O00B H00B 102.9 . .
C2 N00C C00T 120.1(8) . .
C2 N00C Ni02 123.2(6) . .
C00T N00C Ni02 115.6(7) . .
C0G C00D C0H 119.1(5) . .
C0G C00D N0A 120.3(5) . .
C0H C00D N0A 120.6(5) . .
C0H C00E C0I 121.3(5) . .
C0H C00E C00L 118.3(5) . .
C0I C00E C00L 120.5(5) . .
C0G C00F C0I 120.3(5) . .
C0G C00F C00K 117.5(5) . .
C0I C00F C00K 122.1(5) . .
C00D C0G C00F 121.5(5) . .
C00D C0G H0G 119.3 . .
C00F C0G H0G 119.3 . .
C00D C0H C00E 119.8(5) . .
C00D C0H H0H 120.1 . .
C00E C0H H0H 120.1 . .
C00E C0I C00F 118.0(5) . .
C00E C0I C00J 119.4(5) . .
C00F C0I C00J 122.5(5) . .
O008 C00J O005 125.4(6) . .
O008 C00J C0I 119.1(6) . .
O005 C00J C0I 115.5(5) . .
O007 C00K O004 120.3(5) . .
O007 C00K C00F 121.5(5) . .
O004 C00K C00F 118.1(5) . .
O007 C00K Ni02 61.3(3) . 1_545
O004 C00K Ni02 59.1(3) . 1_545
C00F C00K Ni02 175.7(4) . 1_545
O003 C00L O006 124.4(5) . .
O003 C00L C00E 116.1(5) . .
O006 C00L C00E 119.6(5) . .
N9 C0M C00N 123.8(6) . .
N9 C0M H0M 118.1 . .
C00N C0M H0M 118.1 . .
N10 C00N C0M 115(2) . .
N10 C00N C00O 125(2) . .
C0M C00N C00O 119.3(7) . .
C00N C00O C00S 116.9(6) . .
C00N C00O C00P 121.9(7) . .
C00S C00O C00P 121.1(7) . .
C00W C00P C00V 114.1(8) . .
C00W C00P C00O 123.4(8) . .
C00V C00P C00O 121.9(8) . .
N9 C00R C00S 122.6(7) . .
N9 C00R H00R 118.7 . .
C00S C00R H00R 118.7 . .
C00O C00S C00R 120.0(7) . .
C00O C00S H00S 120.0 . .
C00R C00S H00S 120.0 . .
N00C C00T C00V 119.6(10) . .
N00C C00T H00T 120.2 . .
C00V C00T H00T 120.2 . .
C00T C00V C00P 121.4(11) . .
C00T C00V H00V 119.3 . .
C00P C00V H00V 119.3 . .
C00P C00W C2 120.5(9) . .
C00P C00W H00W 119.8 . .
C2 C00W H00W 119.8 . .
H22A O22 H22B 109.5 . .
H21A O21 H21B 104.5 . .
C00N N10 H10A 120.0 . .
C00N N10 H10B 120.0 . .
H10A N10 H10B 120.0 . .
H24A O24 H24B 109.5 . .
H2A O2 H2B 104.5 . .

loop_
_geom_bond_atom_site_label_1
_geom_bond_atom_site_label_2
_geom_bond_distance
_geom_bond_site_symmetry_2
Ni01 O006 2.073(4) 5_666
Ni01 O006 2.073(4) .
Ni01 O005 2.092(4) 5_666
Ni01 O005 2.092(4) .
Ni01 N9 2.106(5) 6_565
Ni01 N9 2.106(5) 2_656
O1 H1A 0.8500 .
O1 H1B 0.8499 .
Ni02 O003 2.012(4) .
Ni02 N00C 2.062(6) .
Ni02 O00B 2.071(5) .
Ni02 O004 2.094(4) 1_565
Ni02 O007 2.142(5) 1_565
Ni02 N0A 2.143(5) 4
Ni02 C00K 2.441(6) 1_565
C2 N00C 1.277(12) .
C2 C00W 1.384(14) .
C2 H2 0.9300 .
O003 C00L 1.257(7) .
O004 C00K 1.277(8) .
O004 Ni02 2.094(4) 1_545
O005 C00J 1.275(8) .
O006 C00L 1.260(7) .
O007 C00K 1.251(8) .
O007 Ni02 2.142(5) 1_545
O008 C00J 1.224(8) .
N9 C00R 1.324(10) .
N9 C0M 1.347(9) .
N9 Ni01 2.106(5) 2_656
N0A C00D 1.420(8) .
N0A Ni02 2.143(5) 4_545
N0A H0AA 0.9000 .
N0A H0AB 0.9000 .
O00B H00A 0.8725 .
O00B H00B 0.8738 .
N00C C00T 1.328(14) .
C00D C0G 1.379(8) .
C00D C0H 1.396(8) .
C00E C0H 1.395(8) .
C00E C0I 1.398(8) .
C00E C00L 1.508(8) .
C00F C0G 1.386(8) .
C00F C0I 1.403(8) .
C00F C00K 1.494(8) .
C0G H0G 0.9300 .
C0H H0H 0.9300 .
C0I C00J 1.519(8) .
C00K Ni02 2.441(6) 1_545
C0M C00N 1.378(9) .
C0M H0M 0.9300 .
C00N N10 1.21(4) .
C00N C00O 1.389(10) .
C00O C00S 1.396(12) .
C00O C00P 1.486(10) .
C00P C00W 1.376(13) .
C00P C00V 1.421(16) .
C00R C00S 1.397(10) .
C00R H00R 0.9300 .
C00S H00S 0.9300 .
C00T C00V 1.396(17) .
C00T H00T 0.9300 .
C00V H00V 0.9300 .
C00W H00W 0.9300 .
O22 H22A 0.8500 .
O22 H22B 0.8500 .
O21 H21A 0.8499 .
O21 H21B 0.8501 .
N10 H10A 0.8600 .
N10 H10B 0.8600 .
O24 H24A 0.8499 .
O24 H24B 0.8500 .
O2 H2A 0.8500 .
O2 H2B 0.8500 .
